data_4313808
loop_
_publ_author_name
'Brian K. Bennett'
'Erik Saganic'
'Scott Lovell'
'Werner Kaminsky'
'Amanda Samuel'
'James M. Mayer'

_publ_contact_author
;
       Mayer, James M.
    Department of Chemistry, BOX 351700
    University of Washington
    Seattle, WA 98195
    USA
;
_publ_contact_author_email mayer@chem.washington.edu
_publ_section_title
;
 Osmium Phosphiniminato Complexes: Synthesis, Protonation, Structure, and
 Redox-Coupled Hydrolytic Scission of N-P Bonds
;
_journal_name_full 'Inorganic Chemistry'
_journal_page_first 4127
_journal_page_last 4134
_journal_paper_doi 10.1021/ic026260u
_journal_volume 42
_journal_year 2003
_chemical_formula_sum 'C27 H26 B Cl2 N7 Os P'
_chemical_formula_weight 751.43
_chemical_name_common BB-III-O4
_chemical_name_systematic
;
  ?
;
_space_group_IT_number 14
_symmetry_cell_setting monoclinic
_symmetry_space_group_name_Hall '-P 2yn'
_symmetry_space_group_name_H-M 'P 1 21/n 1'
_atom_sites_solution_hydrogens geom
_atom_sites_solution_primary direct
_atom_sites_solution_secondary difmap
_audit_creation_method SHELXL-97
_cell_angle_alpha 90.00
_cell_angle_beta 96.9000(17)
_cell_angle_gamma 90.00
_cell_formula_units_Z 4
_cell_length_a 8.7560(4)
_cell_length_b 15.1720(4)
_cell_length_c 20.9130(11)
_cell_measurement_reflns_used 366
_cell_measurement_temperature 130(2)
_cell_volume 2758.1(2)
_computing_cell_refinement 'HKL SCALEPACK'
_computing_data_collection KappaCCD
_computing_data_reduction DENZO
_computing_molecular_graphics 'maXus, Zortep'
_computing_publication_material 'SHELXL-97 (Sheldrick, 1997)'
_computing_structure_refinement 'SHELXL-97 (Sheldrick, 1997)'
_computing_structure_solution SIR92
_diffrn_ambient_temperature 130(2)
_diffrn_measured_fraction_theta_full 0.840
_diffrn_measured_fraction_theta_max 0.840
_diffrn_measurement_device_type 'Nonius KappaCCD'
_diffrn_measurement_method '\f and \w scans'
_diffrn_radiation_monochromator graphite
_diffrn_radiation_source 'fine-focus sealed tube'
_diffrn_radiation_type MoK\a
_diffrn_radiation_wavelength 0.71070
_diffrn_reflns_av_R_equivalents 0.0727
_diffrn_reflns_av_sigmaI/netI 0.1229
_diffrn_reflns_limit_h_max 11
_diffrn_reflns_limit_h_min -11
_diffrn_reflns_limit_k_max 15
_diffrn_reflns_limit_k_min -15
_diffrn_reflns_limit_l_max 26
_diffrn_reflns_limit_l_min -26
_diffrn_reflns_number 11165
_diffrn_reflns_theta_full 28.28
_diffrn_reflns_theta_max 28.28
_diffrn_reflns_theta_min 2.97
_exptl_absorpt_coefficient_mu 4.907
_exptl_absorpt_correction_T_max 0.6502
_exptl_absorpt_correction_T_min 0.5384
_exptl_absorpt_correction_type HKL-SCALEPACK
_exptl_crystal_colour orange
_exptl_crystal_density_diffrn 1.810
_exptl_crystal_density_method 'not measured'
_exptl_crystal_description prism
_exptl_crystal_F_000 1468
_exptl_crystal_size_max 0.14
_exptl_crystal_size_mid 0.10
_exptl_crystal_size_min 0.10
_refine_diff_density_max 1.698
_refine_diff_density_min -1.216
_refine_diff_density_rms 0.187
_refine_ls_extinction_coef 0.00010(9)
_refine_ls_extinction_expression Fc^*^=kFc[1+0.001xFc^2^\l^3^/sin(2\q)]^-1/4^
_refine_ls_extinction_method SHELXL
_refine_ls_goodness_of_fit_ref 0.880
_refine_ls_hydrogen_treatment mixed
_refine_ls_matrix_type full
_refine_ls_number_parameters 360
_refine_ls_number_reflns 5974
_refine_ls_number_restraints 0
_refine_ls_restrained_S_all 0.880
_refine_ls_R_factor_all 0.0833
_refine_ls_R_factor_gt 0.0420
_refine_ls_shift/su_max 0.002
_refine_ls_shift/su_mean 0.000
_refine_ls_structure_factor_coef Fsqd
_refine_ls_weighting_details 'w=1/[\s^2^(Fo^2^)+(0.0000P)^2^+0.0000P] where P=(Fo^2^+2Fc^2^)/3'
_refine_ls_weighting_scheme calc
_refine_ls_wR_factor_gt 0.0653
_refine_ls_wR_factor_ref 0.0729
_reflns_number_gt 3855
_reflns_number_total 5974
_reflns_threshold_expression >2sigma(I)
_cod_data_source_file ic026260u_3.cif
_cod_data_source_block shelxl
_cod_depositor_comments
;
The following automatic conversions were performed:

'_symmetry_cell_setting' value 'Monoclinic' changed to 'monoclinic'
according to the built-in table from CIF Core dictionary named
'cif_core.dic' version 2.4.1 from 2010-06-29.

Automatic conversion script
Id: cif_fix_values 1646 2011-03-28 12:23:43Z adriana 

The following automatic conversions were performed:

'_refine_ls_weighting_scheme' value 'calc
w=1/[\s^2^(Fo^2^)+(0.0000P)^2^+0.0000P] where P=(Fo^2^+2Fc^2^)/3' was
changed to 'calc'. New tag '_refine_ls_weighting_details' was
created. The value of the new tag was set to
'w=1/[\s^2^(Fo^2^)+(0.0000P)^2^+0.0000P] where P=(Fo^2^+2Fc^2^)/3'.

Automatic conversion script
Id: cif_fix_values 3143 2015-03-26 13:38:13Z robertas 

The following automatic conversions were performed:
data name '_publ_contact_email' replaced with
'_publ_contact_author_email' as specified in the replacement file
'/home/antanas/src/cod-tools/trunk/data/replacement-values/replacement_tags.lst'.

Automatic conversion script
Id: cif_correct_tags 4998 2017-03-02 13:24:31Z antanas 
;
_cod_database_code 4313808

loop_
_symmetry_equiv_pos_as_xyz
'x, y, z'
'-x+1/2, y+1/2, -z+1/2'
'-x, -y, -z'
'x-1/2, -y-1/2, z-1/2'

loop_
_atom_site_label
_atom_site_type_symbol
_atom_site_fract_x
_atom_site_fract_y
_atom_site_fract_z
_atom_site_U_iso_or_equiv
_atom_site_adp_type
_atom_site_occupancy
_atom_site_calc_flag
_atom_site_refinement_flags
_atom_site_disorder_assembly
_atom_site_disorder_group
B1 B 1.0355(7) 0.4351(4) 0.6259(3) 0.0168(14) Uani 1 d . . .
H1B H 1.127(5) 0.425(3) 0.599(2) 0.014(13) Uiso 1 d . . .
C1 C 1.1258(6) 0.2910(3) 0.6905(3) 0.0212(14) Uani 1 d . . .
H1 H 1.2223 0.2816 0.6751 0.025 Uiso 1 calc R . .
C2 C 1.0597(6) 0.2373(3) 0.7322(3) 0.0204(14) Uani 1 d . . .
H2 H 1.1003 0.1840 0.7511 0.025 Uiso 1 calc R . .
C3 C 0.9208(6) 0.2772(3) 0.7411(3) 0.0170(13) Uani 1 d . . .
H3 H 0.8491 0.2551 0.7678 0.020 Uiso 1 calc R . .
C4 C 0.8677(7) 0.4205(3) 0.5124(3) 0.0223(14) Uani 1 d . . .
H4 H 0.9469 0.4154 0.4853 0.027 Uiso 1 calc R . .
C5 C 0.7119(7) 0.4206(3) 0.4920(3) 0.0254(15) Uani 1 d . . .
H5 H 0.6633 0.4151 0.4491 0.031 Uiso 1 calc R . .
C6 C 0.6419(6) 0.4302(3) 0.5472(3) 0.0209(14) Uani 1 d . . .
H6 H 0.5339 0.4335 0.5482 0.025 Uiso 1 calc R . .
C7 C 1.1325(6) 0.5901(3) 0.6716(3) 0.0224(14) Uani 1 d . . .
H7 H 1.2289 0.5941 0.6553 0.027 Uiso 1 calc R . .
C8 C 1.0712(6) 0.6521(3) 0.7089(3) 0.0187(13) Uani 1 d . . .
H8 H 1.1152 0.7070 0.7229 0.022 Uiso 1 calc R . .
C9 C 0.9325(6) 0.6178(3) 0.7219(3) 0.0174(13) Uani 1 d . . .
H9 H 0.8634 0.6464 0.7468 0.021 Uiso 1 calc R . .
C10 C 1.0298(6) 0.4973(4) 0.8566(3) 0.0211(13) Uani 1 d . . .
C11 C 1.1231(6) 0.4441(4) 0.8227(3) 0.0218(13) Uani 1 d . . .
H11 H 1.0834 0.3904 0.8041 0.026 Uiso 1 calc R . .
C12 C 1.2733(6) 0.4691(4) 0.8158(3) 0.0273(15) Uani 1 d . . .
H12 H 1.3349 0.4333 0.7918 0.033 Uiso 1 calc R . .
C13 C 1.3331(6) 0.5470(4) 0.8444(3) 0.0302(15) Uani 1 d . . .
H13 H 1.4350 0.5648 0.8395 0.036 Uiso 1 calc R . .
C14 C 1.2437(7) 0.5974(4) 0.8796(3) 0.0281(15) Uani 1 d . . .
H14 H 1.2862 0.6491 0.9004 0.034 Uiso 1 calc R . .
C15 C 1.0921(6) 0.5746(3) 0.8857(3) 0.0245(14) Uani 1 d . . .
H15 H 1.0313 0.6113 0.9094 0.029 Uiso 1 calc R . .
C16 C 0.7524(5) 0.5459(3) 0.9120(3) 0.0159(12) Uani 1 d . . .
C17 C 0.7354(6) 0.6345(3) 0.8908(3) 0.0251(15) Uani 1 d . . .
H17 H 0.7671 0.6511 0.8507 0.030 Uiso 1 calc R . .
C18 C 0.6733(6) 0.6967(4) 0.9282(3) 0.0214(14) Uani 1 d . . .
H18 H 0.6637 0.7561 0.9140 0.026 Uiso 1 calc R . .
C19 C 0.6250(6) 0.6725(4) 0.9860(3) 0.0244(14) Uani 1 d . . .
H19 H 0.5805 0.7153 1.0113 0.029 Uiso 1 calc R . .
C20 C 0.6408(6) 0.5871(4) 1.0074(3) 0.0230(14) Uani 1 d . . .
H20 H 0.6085 0.5709 1.0475 0.028 Uiso 1 calc R . .
C21 C 0.7051(6) 0.5240(3) 0.9695(3) 0.0174(13) Uani 1 d . . .
H21 H 0.7158 0.4648 0.9843 0.021 Uiso 1 calc R . .
C22 C 0.8314(6) 0.3630(3) 0.9005(3) 0.0167(13) Uani 1 d . . .
C23 C 0.9443(7) 0.3399(4) 0.9495(3) 0.0295(15) Uani 1 d . . .
H23 H 1.0296 0.3781 0.9602 0.035 Uiso 1 calc R . .
C24 C 0.9352(7) 0.2620(4) 0.9835(3) 0.0334(17) Uani 1 d . . .
H24 H 1.0122 0.2471 1.0177 0.040 Uiso 1 calc R . .
C25 C 0.8112(7) 0.2064(3) 0.9664(3) 0.0280(15) Uani 1 d . . .
H25 H 0.8040 0.1526 0.9891 0.034 Uiso 1 calc R . .
C26 C 0.6973(6) 0.2280(4) 0.9167(3) 0.0254(15) Uani 1 d . . .
H26 H 0.6129 0.1894 0.9055 0.031 Uiso 1 calc R . .
C27 C 0.7082(6) 0.3056(3) 0.8840(3) 0.0232(14) Uani 1 d . . .
H27 H 0.6312 0.3206 0.8498 0.028 Uiso 1 calc R . .
N1 N 0.9032(5) 0.3519(3) 0.7061(2) 0.0143(10) Uani 1 d . . .
N2 N 1.0295(5) 0.3600(2) 0.6749(2) 0.0156(10) Uani 1 d . . .
N3 N 0.7472(5) 0.4345(3) 0.5991(2) 0.0175(10) Uani 1 d . . .
N4 N 0.8891(5) 0.4288(3) 0.5762(2) 0.0157(10) Uani 1 d . . .
N5 N 0.9087(4) 0.5393(3) 0.6947(2) 0.0129(10) Uani 1 d . . .
N6 N 1.0319(5) 0.5226(3) 0.6621(2) 0.0161(11) Uani 1 d . . .
N7 N 0.7289(5) 0.4702(3) 0.7919(2) 0.0218(12) Uani 1 d . . .
H7A H 0.657(6) 0.495(4) 0.795(3) 0.026 Uiso 1 d . . .
P1 P 0.83171(16) 0.46808(9) 0.86028(7) 0.0185(3) Uani 1 d . . .
Cl1 Cl 0.54737(14) 0.55985(9) 0.67643(7) 0.0225(3) Uani 1 d . . .
Cl2 Cl 0.54474(15) 0.33650(9) 0.69351(7) 0.0236(3) Uani 1 d . . .
Os1 Os 0.73719(2) 0.447790(12) 0.695238(11) 0.01538(9) Uani 1 d . . .

loop_
_atom_site_aniso_label
_atom_site_aniso_U_11
_atom_site_aniso_U_22
_atom_site_aniso_U_33
_atom_site_aniso_U_23
_atom_site_aniso_U_13
_atom_site_aniso_U_12
B1 0.012(3) 0.026(4) 0.012(4) -0.005(3) 0.002(3) -0.005(3)
C1 0.017(3) 0.018(3) 0.029(4) -0.003(3) 0.003(3) -0.001(2)
C2 0.017(3) 0.012(3) 0.030(4) -0.001(3) -0.005(3) 0.001(2)
C3 0.018(3) 0.015(3) 0.017(3) 0.006(2) -0.002(3) -0.006(2)
C4 0.027(4) 0.022(3) 0.018(4) 0.001(3) 0.005(3) -0.005(2)
C5 0.039(4) 0.014(3) 0.021(4) 0.000(3) -0.008(3) -0.001(3)
C6 0.019(3) 0.021(3) 0.021(4) -0.002(3) -0.004(3) -0.004(2)
C7 0.013(3) 0.022(3) 0.032(4) 0.001(3) 0.002(3) -0.007(2)
C8 0.012(3) 0.016(3) 0.027(4) 0.002(3) -0.004(3) -0.005(2)
C9 0.017(3) 0.015(3) 0.019(4) 0.002(2) -0.004(3) 0.004(2)
C10 0.016(3) 0.031(3) 0.015(3) 0.004(3) -0.003(3) -0.003(2)
C11 0.012(3) 0.032(3) 0.021(3) -0.002(3) 0.000(2) 0.004(3)
C12 0.009(3) 0.040(4) 0.034(4) 0.000(3) 0.002(3) 0.007(3)
C13 0.019(3) 0.037(4) 0.035(4) 0.011(3) 0.006(3) 0.001(3)
C14 0.028(4) 0.023(3) 0.032(4) 0.002(3) 0.000(3) -0.007(3)
C15 0.019(3) 0.025(3) 0.030(4) 0.002(3) 0.000(3) -0.004(2)
C16 0.012(3) 0.025(3) 0.009(3) -0.005(3) -0.001(2) -0.004(2)
C17 0.024(3) 0.031(4) 0.020(4) 0.008(3) 0.002(3) 0.000(3)
C18 0.023(3) 0.019(3) 0.021(4) 0.002(3) -0.002(3) 0.001(2)
C19 0.024(3) 0.018(3) 0.032(4) -0.006(3) 0.004(3) -0.001(2)
C20 0.016(3) 0.034(4) 0.020(4) -0.003(3) 0.005(3) -0.003(2)
C21 0.013(3) 0.014(3) 0.024(4) 0.006(2) -0.001(3) -0.001(2)
C22 0.020(3) 0.007(3) 0.023(4) -0.003(2) 0.006(3) 0.001(2)
C23 0.026(3) 0.023(3) 0.037(4) -0.005(3) -0.004(3) 0.000(3)
C24 0.023(4) 0.023(3) 0.052(5) -0.004(3) -0.008(3) 0.006(3)
C25 0.031(4) 0.016(3) 0.037(4) 0.002(3) 0.005(3) -0.005(3)
C26 0.024(3) 0.023(3) 0.030(4) -0.002(3) 0.005(3) -0.010(3)
C27 0.016(3) 0.034(3) 0.020(4) -0.005(3) 0.002(3) -0.001(3)
N1 0.012(2) 0.019(2) 0.013(3) -0.001(2) 0.005(2) -0.0046(19)
N2 0.009(2) 0.013(2) 0.024(3) -0.001(2) 0.001(2) 0.0014(18)
N3 0.013(2) 0.026(3) 0.014(3) 0.002(2) 0.004(2) -0.0005(19)
N4 0.019(3) 0.020(2) 0.009(3) -0.0048(19) 0.006(2) 0.0006(19)
N5 0.006(2) 0.015(3) 0.018(3) 0.003(2) 0.0004(19) 0.0027(18)
N6 0.015(3) 0.015(2) 0.018(3) -0.002(2) 0.001(2) -0.0018(18)
N7 0.017(3) 0.031(3) 0.018(3) -0.001(2) 0.005(2) 0.000(2)
P1 0.0134(8) 0.0226(8) 0.0198(9) -0.0005(6) 0.0031(7) -0.0009(6)
Cl1 0.0150(7) 0.0237(7) 0.0284(9) -0.0022(7) 0.0017(6) 0.0055(6)
Cl2 0.0145(7) 0.0253(7) 0.0311(9) 0.0007(7) 0.0038(7) -0.0054(6)
Os1 0.01178(12) 0.01603(14) 0.01828(14) -0.00019(11) 0.00157(9) -0.00043(10)

loop_
_atom_type_symbol
_atom_type_description
_atom_type_scat_dispersion_real
_atom_type_scat_dispersion_imag
_atom_type_scat_source
C C 0.0033 0.0016 'International Tables Vol C Tables 4.2.6.8 and 6.1.1.4'
H H 0.0000 0.0000 'International Tables Vol C Tables 4.2.6.8 and 6.1.1.4'
N N 0.0061 0.0033 'International Tables Vol C Tables 4.2.6.8 and 6.1.1.4'
B B 0.0013 0.0007 'International Tables Vol C Tables 4.2.6.8 and 6.1.1.4'
Cl Cl 0.1484 0.1585 'International Tables Vol C Tables 4.2.6.8 and 6.1.1.4'
P P 0.1023 0.0942 'International Tables Vol C Tables 4.2.6.8 and 6.1.1.4'
Os Os -1.2165 7.6030 'International Tables Vol C Tables 4.2.6.8 and 6.1.1.4'

loop_
_geom_angle_atom_site_label_1
_geom_angle_atom_site_label_2
_geom_angle_atom_site_label_3
_geom_angle
_geom_angle_site_symmetry_1
_geom_angle_site_symmetry_3
_geom_angle_publ_flag
N6 B1 N2 108.0(4) . . ?
N6 B1 N4 108.7(4) . . ?
N2 B1 N4 107.9(4) . . ?
N6 B1 H1 117(2) . . ?
N2 B1 H1 110(2) . . ?
N4 B1 H1 105(3) . . ?
N2 C1 C2 108.2(5) . . ?
N2 C1 H1 125.9 . . ?
C2 C1 H1 125.9 . . ?
C1 C2 C3 105.6(5) . . ?
C1 C2 H2 127.2 . . ?
C3 C2 H2 127.2 . . ?
N1 C3 C2 109.8(5) . . ?
N1 C3 H3 125.1 . . ?
C2 C3 H3 125.1 . . ?
N4 C4 C5 108.9(5) . . ?
N4 C4 H4 125.5 . . ?
C5 C4 H4 125.5 . . ?
C6 C5 C4 105.3(5) . . ?
C6 C5 H5 127.3 . . ?
C4 C5 H5 127.3 . . ?
N3 C6 C5 110.6(5) . . ?
N3 C6 H6 124.7 . . ?
C5 C6 H6 124.7 . . ?
N6 C7 C8 108.1(5) . . ?
N6 C7 H7 125.9 . . ?
C8 C7 H7 125.9 . . ?
C7 C8 C9 105.5(5) . . ?
C7 C8 H8 127.3 . . ?
C9 C8 H8 127.3 . . ?
N5 C9 C8 110.6(5) . . ?
N5 C9 H9 124.7 . . ?
C8 C9 H9 124.7 . . ?
C11 C10 C15 118.8(5) . . ?
C11 C10 P1 120.2(4) . . ?
C15 C10 P1 120.9(4) . . ?
C12 C11 C10 120.8(5) . . ?
C12 C11 H11 119.6 . . ?
C10 C11 H11 119.6 . . ?
C11 C12 C13 119.7(5) . . ?
C11 C12 H12 120.2 . . ?
C13 C12 H12 120.2 . . ?
C14 C13 C12 119.6(5) . . ?
C14 C13 H13 120.2 . . ?
C12 C13 H13 120.2 . . ?
C13 C14 C15 121.5(6) . . ?
C13 C14 H14 119.3 . . ?
C15 C14 H14 119.3 . . ?
C14 C15 C10 119.6(5) . . ?
C14 C15 H15 120.2 . . ?
C10 C15 H15 120.2 . . ?
C21 C16 C17 118.5(5) . . ?
C21 C16 P1 123.6(4) . . ?
C17 C16 P1 117.9(4) . . ?
C18 C17 C16 120.4(5) . . ?
C18 C17 H17 119.8 . . ?
C16 C17 H17 119.8 . . ?
C17 C18 C19 119.9(5) . . ?
C17 C18 H18 120.0 . . ?
C19 C18 H18 120.0 . . ?
C20 C19 C18 120.5(6) . . ?
C20 C19 H19 119.8 . . ?
C18 C19 H19 119.8 . . ?
C19 C20 C21 119.5(5) . . ?
C19 C20 H20 120.2 . . ?
C21 C20 H20 120.2 . . ?
C16 C21 C20 121.2(5) . . ?
C16 C21 H21 119.4 . . ?
C20 C21 H21 119.4 . . ?
C23 C22 C27 119.2(5) . . ?
C23 C22 P1 122.0(4) . . ?
C27 C22 P1 118.8(4) . . ?
C22 C23 C24 121.1(5) . . ?
C22 C23 H23 119.5 . . ?
C24 C23 H23 119.5 . . ?
C23 C24 C25 118.7(6) . . ?
C23 C24 H24 120.7 . . ?
C25 C24 H24 120.7 . . ?
C24 C25 C26 121.1(5) . . ?
C24 C25 H25 119.4 . . ?
C26 C25 H25 119.4 . . ?
C27 C26 C25 119.3(5) . . ?
C27 C26 H26 120.4 . . ?
C25 C26 H26 120.4 . . ?
C26 C27 C22 120.7(5) . . ?
C26 C27 H27 119.6 . . ?
C22 C27 H27 119.6 . . ?
C3 N1 N2 106.9(4) . . ?
C3 N1 Os1 133.7(4) . . ?
N2 N1 Os1 119.3(3) . . ?
N1 N2 C1 109.4(4) . . ?
N1 N2 B1 119.0(4) . . ?
C1 N2 B1 131.3(5) . . ?
C6 N3 N4 105.9(4) . . ?
C6 N3 Os1 134.4(4) . . ?
N4 N3 Os1 119.7(3) . . ?
C4 N4 N3 109.2(4) . . ?
C4 N4 B1 133.0(5) . . ?
N3 N4 B1 117.7(4) . . ?
C9 N5 N6 106.7(4) . . ?
C9 N5 Os1 133.2(4) . . ?
N6 N5 Os1 120.0(3) . . ?
C7 N6 N5 109.0(4) . . ?
C7 N6 B1 132.8(5) . . ?
N5 N6 B1 118.2(4) . . ?
P1 N7 Os1 142.5(3) . . ?
P1 N7 H7A 108(5) . . ?
Os1 N7 H7A 108(5) . . ?
N7 P1 C16 108.0(2) . . ?
N7 P1 C10 113.5(3) . . ?
C16 P1 C10 107.9(2) . . ?
N7 P1 C22 113.8(3) . . ?
C16 P1 C22 106.1(2) . . ?
C10 P1 C22 107.1(2) . . ?
N3 Os1 N5 86.75(17) . . ?
N3 Os1 N1 85.71(17) . . ?
N5 Os1 N1 88.36(15) . . ?
N3 Os1 N7 176.17(18) . . ?
N5 Os1 N7 90.31(18) . . ?
N1 Os1 N7 96.69(17) . . ?
N3 Os1 Cl1 91.14(12) . . ?
N5 Os1 Cl1 90.74(11) . . ?
N1 Os1 Cl1 176.77(12) . . ?
N7 Os1 Cl1 86.42(13) . . ?
N3 Os1 Cl2 91.65(12) . . ?
N5 Os1 Cl2 177.32(12) . . ?
N1 Os1 Cl2 89.38(11) . . ?
N7 Os1 Cl2 91.37(14) . . ?
Cl1 Os1 Cl2 91.44(4) . . ?

loop_
_geom_bond_atom_site_label_1
_geom_bond_atom_site_label_2
_geom_bond_distance
_geom_bond_site_symmetry_2
_geom_bond_publ_flag
B1 N6 1.530(7) . ?
B1 N2 1.537(7) . ?
B1 N4 1.553(7) . ?
B1 H1B 1.04(5) . ?
C1 N2 1.360(6) . ?
C1 C2 1.372(7) . ?
C1 H1 0.9500 . ?
C2 C3 1.391(7) . ?
C2 H2 0.9500 . ?
C3 N1 1.346(6) . ?
C3 H3 0.9500 . ?
C4 N4 1.330(7) . ?
C4 C5 1.380(7) . ?
C4 H4 0.9500 . ?
C5 C6 1.377(8) . ?
C5 H5 0.9500 . ?
C6 N3 1.340(6) . ?
C6 H6 0.9500 . ?
C7 N6 1.351(6) . ?
C7 C8 1.371(7) . ?
C7 H7 0.9500 . ?
C8 C9 1.378(7) . ?
C8 H8 0.9500 . ?
C9 N5 1.325(6) . ?
C9 H9 0.9500 . ?
C10 C11 1.400(7) . ?
C10 C15 1.402(7) . ?
C10 P1 1.801(5) . ?
C11 C12 1.393(7) . ?
C11 H11 0.9500 . ?
C12 C13 1.397(7) . ?
C12 H12 0.9500 . ?
C13 C14 1.371(8) . ?
C13 H13 0.9500 . ?
C14 C15 1.392(7) . ?
C14 H14 0.9500 . ?
C15 H15 0.9500 . ?
C16 C21 1.358(7) . ?
C16 C17 1.417(7) . ?
C16 P1 1.797(5) . ?
C17 C18 1.377(7) . ?
C17 H17 0.9500 . ?
C18 C19 1.378(8) . ?
C18 H18 0.9500 . ?
C19 C20 1.372(7) . ?
C19 H19 0.9500 . ?
C20 C21 1.404(7) . ?
C20 H20 0.9500 . ?
C21 H21 0.9500 . ?
C22 C23 1.382(7) . ?
C22 C27 1.397(7) . ?
C22 P1 1.802(5) . ?
C23 C24 1.386(8) . ?
C23 H23 0.9500 . ?
C24 C25 1.388(7) . ?
C24 H24 0.9500 . ?
C25 C26 1.391(8) . ?
C25 H25 0.9500 . ?
C26 C27 1.371(7) . ?
C26 H26 0.9500 . ?
C27 H27 0.9500 . ?
N1 N2 1.356(5) . ?
N1 Os1 2.050(4) . ?
N3 N4 1.388(6) . ?
N3 Os1 2.032(4) . ?
N5 N6 1.367(6) . ?
N5 Os1 2.046(4) . ?
N7 P1 1.597(5) . ?
N7 Os1 2.059(5) . ?
N7 H7A 0.74(5) . ?
Cl1 Os1 2.3772(13) . ?
Cl2 Os1 2.3827(13) . ?

loop_
_geom_torsion_atom_site_label_1
_geom_torsion_atom_site_label_2
_geom_torsion_atom_site_label_3
_geom_torsion_atom_site_label_4
_geom_torsion
_geom_torsion_site_symmetry_1
_geom_torsion_site_symmetry_2
_geom_torsion_site_symmetry_3
_geom_torsion_site_symmetry_4
_geom_torsion_publ_flag
N2 C1 C2 C3 -0.3(6) . . . . ?
C1 C2 C3 N1 0.1(6) . . . . ?
N4 C4 C5 C6 0.6(6) . . . . ?
C4 C5 C6 N3 -1.0(6) . . . . ?
N6 C7 C8 C9 1.0(6) . . . . ?
C7 C8 C9 N5 0.3(6) . . . . ?
C15 C10 C11 C12 -2.4(8) . . . . ?
P1 C10 C11 C12 175.7(4) . . . . ?
C10 C11 C12 C13 1.6(8) . . . . ?
C11 C12 C13 C14 0.8(8) . . . . ?
C12 C13 C14 C15 -2.5(9) . . . . ?
C13 C14 C15 C10 1.6(9) . . . . ?
C11 C10 C15 C14 0.8(8) . . . . ?
P1 C10 C15 C14 -177.2(4) . . . . ?
C21 C16 C17 C18 0.4(8) . . . . ?
P1 C16 C17 C18 179.1(4) . . . . ?
C16 C17 C18 C19 -1.0(8) . . . . ?
C17 C18 C19 C20 1.1(8) . . . . ?
C18 C19 C20 C21 -0.7(8) . . . . ?
C17 C16 C21 C20 0.0(8) . . . . ?
P1 C16 C21 C20 -178.6(4) . . . . ?
C19 C20 C21 C16 0.1(8) . . . . ?
C27 C22 C23 C24 -1.6(8) . . . . ?
P1 C22 C23 C24 174.5(5) . . . . ?
C22 C23 C24 C25 1.2(9) . . . . ?
C23 C24 C25 C26 -0.4(9) . . . . ?
C24 C25 C26 C27 0.1(9) . . . . ?
C25 C26 C27 C22 -0.5(8) . . . . ?
C23 C22 C27 C26 1.2(8) . . . . ?
P1 C22 C27 C26 -175.0(4) . . . . ?
C2 C3 N1 N2 0.1(6) . . . . ?
C2 C3 N1 Os1 -177.9(4) . . . . ?
C3 N1 N2 C1 -0.3(5) . . . . ?
Os1 N1 N2 C1 178.1(3) . . . . ?
C3 N1 N2 B1 174.4(4) . . . . ?
Os1 N1 N2 B1 -7.2(6) . . . . ?
C2 C1 N2 N1 0.3(6) . . . . ?
C2 C1 N2 B1 -173.4(5) . . . . ?
N6 B1 N2 N1 63.2(5) . . . . ?
N4 B1 N2 N1 -54.2(6) . . . . ?
N6 B1 N2 C1 -123.6(5) . . . . ?
N4 B1 N2 C1 119.1(6) . . . . ?
C5 C6 N3 N4 1.0(6) . . . . ?
C5 C6 N3 Os1 -179.8(4) . . . . ?
C5 C4 N4 N3 0.0(6) . . . . ?
C5 C4 N4 B1 -178.3(5) . . . . ?
C6 N3 N4 C4 -0.6(5) . . . . ?
Os1 N3 N4 C4 -179.9(3) . . . . ?
C6 N3 N4 B1 177.9(4) . . . . ?
Os1 N3 N4 B1 -1.4(5) . . . . ?
N6 B1 N4 C4 120.4(6) . . . . ?
N2 B1 N4 C4 -122.7(6) . . . . ?
N6 B1 N4 N3 -57.7(6) . . . . ?
N2 B1 N4 N3 59.1(6) . . . . ?
C8 C9 N5 N6 -1.4(6) . . . . ?
C8 C9 N5 Os1 177.3(4) . . . . ?
C8 C7 N6 N5 -1.9(6) . . . . ?
C8 C7 N6 B1 -179.2(5) . . . . ?
C9 N5 N6 C7 2.0(5) . . . . ?
Os1 N5 N6 C7 -176.8(3) . . . . ?
C9 N5 N6 B1 179.8(4) . . . . ?
Os1 N5 N6 B1 0.9(6) . . . . ?
N2 B1 N6 C7 118.1(6) . . . . ?
N4 B1 N6 C7 -125.0(6) . . . . ?
N2 B1 N6 N5 -58.9(6) . . . . ?
N4 B1 N6 N5 57.9(6) . . . . ?
Os1 N7 P1 C16 153.1(4) . . . . ?
Os1 N7 P1 C10 33.5(5) . . . . ?
Os1 N7 P1 C22 -89.3(5) . . . . ?
C21 C16 P1 N7 122.7(4) . . . . ?
C17 C16 P1 N7 -55.9(5) . . . . ?
C21 C16 P1 C10 -114.2(4) . . . . ?
C17 C16 P1 C10 67.2(4) . . . . ?
C21 C16 P1 C22 0.3(5) . . . . ?
C17 C16 P1 C22 -178.3(4) . . . . ?
C11 C10 P1 N7 -64.4(5) . . . . ?
C15 C10 P1 N7 113.6(5) . . . . ?
C11 C10 P1 C16 175.9(4) . . . . ?
C15 C10 P1 C16 -6.1(5) . . . . ?
C11 C10 P1 C22 62.1(5) . . . . ?
C15 C10 P1 C22 -120.0(5) . . . . ?
C23 C22 P1 N7 160.8(5) . . . . ?
C27 C22 P1 N7 -23.1(5) . . . . ?
C23 C22 P1 C16 -80.6(5) . . . . ?
C27 C22 P1 C16 95.6(5) . . . . ?
C23 C22 P1 C10 34.5(5) . . . . ?
C27 C22 P1 C10 -149.3(4) . . . . ?
C6 N3 Os1 N5 -134.7(5) . . . . ?
N4 N3 Os1 N5 44.4(3) . . . . ?
C6 N3 Os1 N1 136.7(5) . . . . ?
N4 N3 Os1 N1 -44.2(3) . . . . ?
C6 N3 Os1 N7 -95(3) . . . . ?
N4 N3 Os1 N7 85(3) . . . . ?
C6 N3 Os1 Cl1 -44.0(5) . . . . ?
N4 N3 Os1 Cl1 135.1(3) . . . . ?
C6 N3 Os1 Cl2 47.4(5) . . . . ?
N4 N3 Os1 Cl2 -133.5(3) . . . . ?
C9 N5 Os1 N3 136.7(5) . . . . ?
N6 N5 Os1 N3 -44.8(4) . . . . ?
C9 N5 Os1 N1 -137.5(5) . . . . ?
N6 N5 Os1 N1 41.0(4) . . . . ?
C9 N5 Os1 N7 -40.9(5) . . . . ?
N6 N5 Os1 N7 137.7(4) . . . . ?
C9 N5 Os1 Cl1 45.6(5) . . . . ?
N6 N5 Os1 Cl1 -135.9(3) . . . . ?
C9 N5 Os1 Cl2 -170(2) . . . . ?
N6 N5 Os1 Cl2 9(3) . . . . ?
C3 N1 Os1 N3 -132.7(5) . . . . ?
N2 N1 Os1 N3 49.4(4) . . . . ?
C3 N1 Os1 N5 140.4(5) . . . . ?
N2 N1 Os1 N5 -37.4(4) . . . . ?
C3 N1 Os1 N7 50.3(5) . . . . ?
N2 N1 Os1 N7 -127.6(4) . . . . ?
C3 N1 Os1 Cl1 -145.7(18) . . . . ?
N2 N1 Os1 Cl1 36(2) . . . . ?
C3 N1 Os1 Cl2 -41.0(5) . . . . ?
N2 N1 Os1 Cl2 141.1(3) . . . . ?
P1 N7 Os1 N3 -98(2) . . . . ?
P1 N7 Os1 N5 -58.2(5) . . . . ?
P1 N7 Os1 N1 30.2(5) . . . . ?
P1 N7 Os1 Cl1 -148.9(5) . . . . ?
P1 N7 Os1 Cl2 119.7(5) . . . . ?
